data_4329953
loop_
_publ_author_name
'Thi Nhu Y Hoang'
'Timoth\'ee Lathion'
'Laure Gu\'en\'ee'
'Emmanuel Terazzi'
'Claude Piguet'

_publ_contact_author_address
;Department of inorganic, analytic and applied chemistry 
University of Geneva, Sciences II 
30 quai Ernest-Ansermet 
CH-1211 Gen\`eve 4 
;
_publ_contact_author_email claude.Piguet@unige.ch
_publ_contact_author_fax '+41 (0)22 379 68 30 '
_publ_contact_author_name 'Claude Piguet'
_publ_contact_author_phone '+41 (0)22 379 60 34'
_publ_section_title
;
 Protonation and Complexation Properties of Polyaromatic Terdentate
 Six-Membered Chelate Ligands
;
_journal_name_full 'Inorganic Chemistry'
_journal_page_first 8567
_journal_page_last 8575
_journal_paper_doi 10.1021/ic301126y
_journal_volume 51
_journal_year 2012
_chemical_formula_moiety 'C23 H17 N3, 2(C F3 O3 S)'
_chemical_formula_sum 'C25 H17 F6 N3 O6 S2'
_chemical_formula_weight 633.54
_chemical_name_systematic
; 
 ? 
;
_space_group_IT_number 14
_symmetry_cell_setting monoclinic
_symmetry_space_group_name_Hall '-P 2ybc'
_symmetry_space_group_name_H-M 'P 1 21/c 1'
_atom_sites_solution_hydrogens geom
_atom_sites_solution_primary direct
_atom_sites_solution_secondary difmap
_audit_creation_method SHELXL-97
_cell_angle_alpha 90.00
_cell_angle_beta 102.9336(14)
_cell_angle_gamma 90.00
_cell_formula_units_Z 4
_cell_length_a 9.52829(13)
_cell_length_b 9.93085(13)
_cell_length_c 27.9290(4)
_cell_measurement_reflns_used 9908
_cell_measurement_temperature 180(2)
_cell_measurement_theta_max 73.2542
_cell_measurement_theta_min 3.2438
_cell_volume 2575.71(6)
_computing_cell_refinement
;
CrysAlisPro, Agilent Technologies,
Version 1.171.34.49 (release 20-01-2011 CrysAlis171 .NET)
(compiled Jan 20 2011,15:58:25)
;
_computing_data_collection
;
CrysAlisPro, Agilent Technologies,
Version 1.171.34.49 (release 20-01-2011 CrysAlis171 .NET)
(compiled Jan 20 2011,15:58:25)
;
_computing_data_reduction
;
CrysAlisPro, Agilent Technologies,
Version 1.171.34.49 (release 20-01-2011 CrysAlis171 .NET)
(compiled Jan 20 2011,15:58:25)
;
_computing_molecular_graphics 'ORTEP3 (Farrugia, 1997)'
_computing_publication_material 'SHELX_ACTA (Sheldrick, 1997)'
_computing_structure_refinement 'SHELXL-97 (Sheldrick, 1997)'
_computing_structure_solution 'Sir97 (Altomare, 1999)'
_diffrn_ambient_temperature 180(2)
_diffrn_detector_area_resol_mean 10.4679
_diffrn_measured_fraction_theta_full 0.999
_diffrn_measured_fraction_theta_max 0.973
_diffrn_measurement_device_type 'SuperNova, Dual, Cu at zero, Atlas'
_diffrn_measurement_method '\w scans'
_diffrn_radiation_monochromator mirror
_diffrn_radiation_source 'SuperNova (Cu) x-ray Source'
_diffrn_radiation_type CuK\a
_diffrn_radiation_wavelength 1.54184
_diffrn_reflns_av_R_equivalents 0.0729
_diffrn_reflns_av_sigmaI/netI 0.0421
_diffrn_reflns_limit_h_max 11
_diffrn_reflns_limit_h_min -11
_diffrn_reflns_limit_k_max 8
_diffrn_reflns_limit_k_min -12
_diffrn_reflns_limit_l_max 34
_diffrn_reflns_limit_l_min -26
_diffrn_reflns_number 14578
_diffrn_reflns_theta_full 68.00
_diffrn_reflns_theta_max 73.41
_diffrn_reflns_theta_min 3.25
_exptl_absorpt_coefficient_mu 2.722
_exptl_absorpt_correction_T_max 0.842
_exptl_absorpt_correction_T_min 0.631
_exptl_absorpt_correction_type analytical
_exptl_absorpt_process_details
;
CrysAlisPro, Agilent Technologies,
Version 1.171.34.49 (release 20-01-2011 CrysAlis171 .NET)
(compiled Jan 20 2011,15:58:25)
Analytical numeric absorption correction using a multifaceted crystal
            model based on expressions derived by R.C. Clark & J.S. Reid.
(Clark, R. C. & Reid, J. S. (1995). Acta Cryst. A51, 887-897)
;
_exptl_crystal_colour colourless
_exptl_crystal_density_diffrn 1.634
_exptl_crystal_description prism
_exptl_crystal_F_000 1288
_exptl_crystal_size_max 0.2158
_exptl_crystal_size_mid 0.1443
_exptl_crystal_size_min 0.0688
_refine_diff_density_max 0.502
_refine_diff_density_min -0.472
_refine_diff_density_rms 0.065
_refine_ls_extinction_method none
_refine_ls_goodness_of_fit_ref 1.031
_refine_ls_hydrogen_treatment mixed
_refine_ls_matrix_type full
_refine_ls_number_parameters 387
_refine_ls_number_reflns 5036
_refine_ls_number_restraints 0
_refine_ls_restrained_S_all 1.031
_refine_ls_R_factor_all 0.0519
_refine_ls_R_factor_gt 0.0484
_refine_ls_shift/su_max 0.001
_refine_ls_shift/su_mean 0.000
_refine_ls_structure_factor_coef Fsqd
_refine_ls_weighting_details 'calc w=1/[\s^2^(Fo^2^)+(0.0860P)^2^+1.0614P] where P=(Fo^2^+2Fc^2^)/3'
_refine_ls_weighting_scheme calc
_refine_ls_wR_factor_gt 0.1379
_refine_ls_wR_factor_ref 0.1426
_reflns_number_gt 4554
_reflns_number_total 5036
_reflns_threshold_expression >2sigma(I)
_cod_data_source_file ic301126y_si_002_4.cif
_cod_data_source_block 4
_cod_original_cell_volume 2575.70(6)
_cod_original_sg_symbol_Hall '-P 2YBC'
_cod_original_sg_symbol_H-M 'P 21/c'
_cod_database_code 4329953

loop_
_symmetry_equiv_pos_as_xyz
'x, y, z'
'-x, y+1/2, -z+1/2'
'-x, -y, -z'
'x, -y-1/2, z-1/2'

loop_
_atom_site_label
_atom_site_type_symbol
_atom_site_fract_x
_atom_site_fract_y
_atom_site_fract_z
_atom_site_U_iso_or_equiv
_atom_site_adp_type
_atom_site_occupancy
_atom_site_symmetry_multiplicity
_atom_site_calc_flag
_atom_site_refinement_flags
S1T S 0.74534(5) 0.67821(5) 0.726692(17) 0.02867(15) Uani 1 1 d .
F1T F 0.53236(15) 0.63315(15) 0.76947(5) 0.0490(4) Uani 1 1 d .
F2T F 0.56579(17) 0.84224(15) 0.75640(6) 0.0547(4) Uani 1 1 d .
F3T F 0.70926(16) 0.73940(16) 0.81498(5) 0.0496(4) Uani 1 1 d .
O1T O 0.83048(18) 0.79672(16) 0.72399(6) 0.0410(4) Uani 1 1 d .
O2T O 0.82482(16) 0.56493(15) 0.75053(6) 0.0382(4) Uani 1 1 d .
O3T O 0.63916(17) 0.64724(17) 0.68274(5) 0.0392(4) Uani 1 1 d .
C1T C 0.6334(2) 0.7262(2) 0.76915(8) 0.0355(5) Uani 1 1 d .
S2T S 0.85253(6) 0.20101(5) 0.55082(2) 0.03650(17) Uani 1 1 d .
F4T F 1.0467(2) 0.3709(2) 0.53710(9) 0.0944(7) Uani 1 1 d .
F5T F 0.9190(3) 0.2851(3) 0.47162(7) 0.1196(10) Uani 1 1 d .
F6T F 1.0847(2) 0.1696(2) 0.51713(10) 0.0921(7) Uani 1 1 d .
O4T O 0.8051(2) 0.0764(2) 0.52753(12) 0.0880(9) Uani 1 1 d .
O5T O 0.74812(18) 0.30597(16) 0.54396(6) 0.0434(4) Uani 1 1 d .
O6T O 0.9324(3) 0.1871(3) 0.60004(8) 0.0759(7) Uani 1 1 d .
C2T C 0.9830(3) 0.2600(3) 0.51747(10) 0.0533(7) Uani 1 1 d .
N1 N 1.0301(2) 0.88463(19) 0.61809(7) 0.0351(4) Uani 1 1 d .
H1 H 0.947(3) 0.915(3) 0.6036(11) 0.058(9) Uiso 1 1 d .
N2 N 0.73320(18) 0.84403(17) 0.60310(6) 0.0277(4) Uani 1 1 d .
N3 N 0.75563(18) 1.04376(18) 0.67110(6) 0.0287(4) Uani 1 1 d .
H3 H 0.772(3) 0.965(3) 0.6678(9) 0.035(7) Uiso 1 1 d .
C1 C 1.1443(3) 0.9643(3) 0.62708(10) 0.0454(6) Uani 1 1 d .
H1A H 1.1332 1.0575 0.6195 0.054 Uiso 1 1 calc R
C2 C 1.2797(3) 0.9133(3) 0.64739(9) 0.0453(6) Uani 1 1 d .
H2 H 1.3617 0.9706 0.6537 0.054 Uiso 1 1 calc R
C3 C 1.2936(3) 0.7789(3) 0.65827(9) 0.0432(5) Uani 1 1 d .
H3A H 1.3862 0.7423 0.6716 0.052 Uiso 1 1 calc R
C4 C 1.1724(3) 0.6944(2) 0.64991(8) 0.0359(5) Uani 1 1 d .
C5 C 1.1822(3) 0.5557(3) 0.66214(9) 0.0465(6) Uani 1 1 d .
H5 H 1.2730 0.5177 0.6771 0.056 Uiso 1 1 calc R
C6 C 1.0629(3) 0.4767(3) 0.65266(9) 0.0486(6) Uani 1 1 d .
H6 H 1.0700 0.3841 0.6614 0.058 Uiso 1 1 calc R
C7 C 0.9287(3) 0.5320(2) 0.62995(8) 0.0393(5) Uani 1 1 d .
H7 H 0.8470 0.4746 0.6229 0.047 Uiso 1 1 calc R
C8 C 0.9109(2) 0.6662(2) 0.61744(7) 0.0309(4) Uani 1 1 d .
C9 C 1.0352(2) 0.7494(2) 0.62856(7) 0.0299(4) Uani 1 1 d .
C10 C 0.7653(2) 0.7166(2) 0.59348(7) 0.0302(4) Uani 1 1 d .
C11 C 0.6666(3) 0.6315(2) 0.56360(8) 0.0386(5) Uani 1 1 d .
H11 H 0.6935 0.5435 0.5557 0.046 Uiso 1 1 calc R
C12 C 0.5287(3) 0.6789(2) 0.54579(9) 0.0438(6) Uani 1 1 d .
H12 H 0.4584 0.6226 0.5259 0.053 Uiso 1 1 calc R
C13 C 0.4930(3) 0.8080(2) 0.55683(8) 0.0393(5) Uani 1 1 d .
H13 H 0.3975 0.8405 0.5455 0.047 Uiso 1 1 calc R
C14 C 0.5988(2) 0.8901(2) 0.58476(7) 0.0303(4) Uani 1 1 d .
C15 C 0.5677(2) 1.0321(2) 0.59552(7) 0.0294(4) Uani 1 1 d .
C16 C 0.4581(2) 1.1017(2) 0.56459(8) 0.0369(5) Uani 1 1 d .
H16 H 0.4023 1.0567 0.5368 0.044 Uiso 1 1 calc R
C17 C 0.4263(2) 1.2371(3) 0.57286(9) 0.0419(5) Uani 1 1 d .
H17 H 0.3483 1.2805 0.5512 0.050 Uiso 1 1 calc R
C18 C 0.5060(3) 1.3062(2) 0.61157(9) 0.0396(5) Uani 1 1 d .
H18 H 0.4851 1.3981 0.6163 0.047 Uiso 1 1 calc R
C19 C 0.6198(2) 1.2416(2) 0.64470(8) 0.0319(4) Uani 1 1 d .
C20 C 0.7069(3) 1.3083(2) 0.68492(9) 0.0376(5) Uani 1 1 d .
H20 H 0.6890 1.4005 0.6904 0.045 Uiso 1 1 calc R
C21 C 0.8167(2) 1.2435(2) 0.71630(8) 0.0385(5) Uani 1 1 d .
H21 H 0.8773 1.2905 0.7426 0.046 Uiso 1 1 calc R
C22 C 0.8378(2) 1.1071(2) 0.70880(8) 0.0341(4) Uani 1 1 d .
H22 H 0.9115 1.0594 0.7308 0.041 Uiso 1 1 calc R
C23 C 0.6483(2) 1.1039(2) 0.63687(7) 0.0277(4) Uani 1 1 d .

loop_
_atom_site_aniso_label
_atom_site_aniso_U_11
_atom_site_aniso_U_22
_atom_site_aniso_U_33
_atom_site_aniso_U_23
_atom_site_aniso_U_13
_atom_site_aniso_U_12
S1T 0.0321(3) 0.0225(3) 0.0309(3) -0.00142(18) 0.0061(2) 0.00039(18)
F1T 0.0467(8) 0.0488(9) 0.0562(8) -0.0124(7) 0.0213(7) -0.0137(7)
F2T 0.0574(9) 0.0374(8) 0.0692(10) -0.0095(7) 0.0143(8) 0.0160(7)
F3T 0.0590(9) 0.0544(9) 0.0351(7) -0.0130(6) 0.0100(6) -0.0095(7)
O1T 0.0452(9) 0.0305(8) 0.0470(9) 0.0033(7) 0.0099(7) -0.0078(7)
O2T 0.0378(8) 0.0263(8) 0.0481(9) 0.0006(7) 0.0046(7) 0.0050(6)
O3T 0.0425(9) 0.0411(9) 0.0322(8) -0.0038(7) 0.0047(7) -0.0005(7)
C1T 0.0385(11) 0.0284(11) 0.0400(11) -0.0078(9) 0.0094(9) -0.0028(9)
S2T 0.0358(3) 0.0286(3) 0.0479(3) 0.0039(2) 0.0154(2) 0.0043(2)
F4T 0.0988(15) 0.0671(13) 0.1373(19) -0.0274(13) 0.0688(14) -0.0436(12)
F5T 0.152(2) 0.176(3) 0.0440(10) 0.0170(13) 0.0495(13) 0.006(2)
F6T 0.0629(11) 0.0850(14) 0.147(2) -0.0363(13) 0.0629(13) -0.0046(10)
O4T 0.0652(13) 0.0373(11) 0.176(3) -0.0337(14) 0.0569(16) -0.0132(10)
O5T 0.0435(9) 0.0364(9) 0.0485(9) -0.0061(7) 0.0063(7) 0.0110(7)
O6T 0.0723(14) 0.1083(19) 0.0501(11) 0.0357(12) 0.0202(10) 0.0417(13)
C2T 0.0604(16) 0.0537(16) 0.0539(15) -0.0111(13) 0.0300(13) -0.0094(13)
N1 0.0326(9) 0.0295(10) 0.0433(10) 0.0060(8) 0.0087(8) 0.0061(7)
N2 0.0328(8) 0.0249(8) 0.0259(7) 0.0001(6) 0.0078(6) 0.0018(7)
N3 0.0317(8) 0.0208(9) 0.0340(8) -0.0026(7) 0.0078(7) 0.0012(7)
C1 0.0407(12) 0.0351(13) 0.0607(15) 0.0066(11) 0.0119(11) 0.0001(10)
C2 0.0348(11) 0.0475(14) 0.0537(14) -0.0009(11) 0.0098(10) -0.0015(10)
C3 0.0370(11) 0.0501(14) 0.0406(12) -0.0032(11) 0.0048(9) 0.0118(10)
C4 0.0422(12) 0.0358(12) 0.0289(10) -0.0010(8) 0.0060(9) 0.0108(9)
C5 0.0522(14) 0.0393(13) 0.0439(12) 0.0024(10) 0.0019(10) 0.0193(11)
C6 0.0639(16) 0.0301(12) 0.0480(13) 0.0038(10) 0.0047(12) 0.0115(11)
C7 0.0520(13) 0.0293(11) 0.0370(11) 0.0005(9) 0.0105(10) 0.0047(10)
C8 0.0410(11) 0.0282(10) 0.0250(9) -0.0020(8) 0.0107(8) 0.0049(9)
C9 0.0388(11) 0.0273(10) 0.0254(9) 0.0003(8) 0.0111(8) 0.0064(8)
C10 0.0390(11) 0.0269(10) 0.0263(9) -0.0006(8) 0.0108(8) 0.0032(8)
C11 0.0507(13) 0.0296(11) 0.0351(10) -0.0092(9) 0.0088(9) 0.0010(10)
C12 0.0474(13) 0.0390(13) 0.0408(12) -0.0118(10) 0.0009(10) -0.0045(10)
C13 0.0365(11) 0.0401(13) 0.0382(11) -0.0066(9) 0.0017(9) -0.0001(9)
C14 0.0331(10) 0.0308(11) 0.0271(9) -0.0003(8) 0.0073(8) 0.0016(8)
C15 0.0298(9) 0.0284(10) 0.0312(9) 0.0017(8) 0.0094(8) 0.0010(8)
C16 0.0332(10) 0.0382(12) 0.0383(11) 0.0047(9) 0.0060(9) 0.0034(9)
C17 0.0362(11) 0.0431(13) 0.0468(12) 0.0115(10) 0.0101(10) 0.0129(10)
C18 0.0432(12) 0.0288(11) 0.0515(13) 0.0066(9) 0.0210(11) 0.0097(9)
C19 0.0374(11) 0.0237(10) 0.0398(11) 0.0023(8) 0.0197(9) 0.0015(8)
C20 0.0451(12) 0.0256(11) 0.0470(12) -0.0058(9) 0.0207(10) -0.0039(9)
C21 0.0427(12) 0.0334(12) 0.0407(11) -0.0093(9) 0.0122(9) -0.0095(10)
C22 0.0345(10) 0.0332(11) 0.0338(10) -0.0035(9) 0.0058(8) -0.0033(9)
C23 0.0288(9) 0.0248(10) 0.0322(9) 0.0009(8) 0.0124(8) 0.0000(7)

loop_
_atom_type_symbol
_atom_type_description
_atom_type_scat_dispersion_real
_atom_type_scat_dispersion_imag
_atom_type_scat_source
C C 0.0181 0.0091 'International Tables Vol C Tables 4.2.6.8 and 6.1.1.4'
H H 0.0000 0.0000 'International Tables Vol C Tables 4.2.6.8 and 6.1.1.4'
F F 0.0727 0.0534 'International Tables Vol C Tables 4.2.6.8 and 6.1.1.4'
N N 0.0311 0.0180 'International Tables Vol C Tables 4.2.6.8 and 6.1.1.4'
O O 0.0492 0.0322 'International Tables Vol C Tables 4.2.6.8 and 6.1.1.4'
S S 0.3331 0.5567 'International Tables Vol C Tables 4.2.6.8 and 6.1.1.4'

loop_
_geom_angle_atom_site_label_1
_geom_angle_atom_site_label_2
_geom_angle_atom_site_label_3
_geom_angle
O2T S1T O3T 115.21(10)
O2T S1T O1T 114.84(10)
O3T S1T O1T 115.25(10)
O2T S1T C1T 103.16(10)
O3T S1T C1T 102.03(10)
O1T S1T C1T 103.78(10)
F3T C1T F2T 107.40(18)
F3T C1T F1T 107.41(18)
F2T C1T F1T 107.11(18)
F3T C1T S1T 112.39(15)
F2T C1T S1T 111.76(16)
F1T C1T S1T 110.52(14)
O6T S2T O5T 114.09(12)
O6T S2T O4T 113.82(18)
O5T S2T O4T 115.73(13)
O6T S2T C2T 104.39(14)
O5T S2T C2T 103.49(13)
O4T S2T C2T 103.34(14)
F5T C2T F4T 108.5(3)
F5T C2T F6T 107.6(2)
F4T C2T F6T 107.5(3)
F5T C2T S2T 110.0(2)
F4T C2T S2T 111.27(18)
F6T C2T S2T 111.9(2)
C1 N1 C9 123.8(2)
C1 N1 H1 121(2)
C9 N1 H1 115(2)
C10 N2 C14 118.91(18)
C22 N3 C23 124.36(19)
C22 N3 H3 117.2(17)
C23 N3 H3 118.4(18)
N1 C1 C2 120.7(2)
N1 C1 H1A 119.6
C2 C1 H1A 119.6
C3 C2 C1 118.8(2)
C3 C2 H2 120.6
C1 C2 H2 120.6
C2 C3 C4 120.7(2)
C2 C3 H3A 119.6
C4 C3 H3A 119.6
C3 C4 C5 122.2(2)
C3 C4 C9 119.1(2)
C5 C4 C9 118.7(2)
C6 C5 C4 120.5(2)
C6 C5 H5 119.8
C4 C5 H5 119.8
C5 C6 C7 120.0(2)
C5 C6 H6 120.0
C7 C6 H6 120.0
C8 C7 C6 122.7(2)
C8 C7 H7 118.6
C6 C7 H7 118.6
C7 C8 C9 117.2(2)
C7 C8 C10 119.3(2)
C9 C8 C10 123.45(19)
N1 C9 C4 116.9(2)
N1 C9 C8 122.28(18)
C4 C9 C8 120.8(2)
N2 C10 C11 122.5(2)
N2 C10 C8 117.33(18)
C11 C10 C8 120.14(19)
C12 C11 C10 118.0(2)
C12 C11 H11 121.0
C10 C11 H11 121.0
C11 C12 C13 120.0(2)
C11 C12 H12 120.0
C13 C12 H12 120.0
C12 C13 C14 119.0(2)
C12 C13 H13 120.5
C14 C13 H13 120.5
N2 C14 C13 121.4(2)
N2 C14 C15 117.45(18)
C13 C14 C15 121.11(19)
C16 C15 C23 116.76(19)
C16 C15 C14 120.37(19)
C23 C15 C14 122.87(18)
C15 C16 C17 122.4(2)
C15 C16 H16 118.8
C17 C16 H16 118.8
C18 C17 C16 120.6(2)
C18 C17 H17 119.7
C16 C17 H17 119.7
C17 C18 C19 120.1(2)
C17 C18 H18 119.9
C19 C18 H18 119.9
C20 C19 C18 122.6(2)
C20 C19 C23 118.58(19)
C18 C19 C23 118.8(2)
C21 C20 C19 121.4(2)
C21 C20 H20 119.3
C19 C20 H20 119.3
C20 C21 C22 118.5(2)
C20 C21 H21 120.7
C22 C21 H21 120.7
N3 C22 C21 120.2(2)
N3 C22 H22 119.9
C21 C22 H22 119.9
N3 C23 C19 116.78(18)
N3 C23 C15 121.94(18)
C19 C23 C15 121.27(18)

loop_
_geom_bond_atom_site_label_1
_geom_bond_atom_site_label_2
_geom_bond_distance
S1T O2T 1.4340(15)
S1T O3T 1.4386(15)
S1T O1T 1.4410(16)
S1T C1T 1.826(2)
F1T C1T 1.336(3)
F2T C1T 1.330(3)
F3T C1T 1.328(2)
S2T O6T 1.421(2)
S2T O5T 1.4239(16)
S2T O4T 1.424(2)
S2T C2T 1.809(3)
F4T C2T 1.317(3)
F5T C2T 1.313(4)
F6T C2T 1.323(3)
N1 C1 1.324(3)
N1 C9 1.373(3)
N1 H1 0.86(3)
N2 C10 1.343(3)
N2 C14 1.348(3)
N3 C22 1.322(3)
N3 C23 1.371(3)
N3 H3 0.81(3)
C1 C2 1.384(3)
C1 H1A 0.9500
C2 C3 1.369(4)
C2 H2 0.9500
C3 C4 1.404(3)
C3 H3A 0.9500
C4 C5 1.417(3)
C4 C9 1.419(3)
C5 C6 1.358(4)
C5 H5 0.9500
C6 C7 1.405(3)
C6 H6 0.9500
C7 C8 1.378(3)
C7 H7 0.9500
C8 C9 1.421(3)
C8 C10 1.485(3)
C10 C11 1.394(3)
C11 C12 1.379(3)
C11 H11 0.9500
C12 C13 1.380(3)
C12 H12 0.9500
C13 C14 1.392(3)
C13 H13 0.9500
C14 C15 1.485(3)
C15 C16 1.382(3)
C15 C23 1.427(3)
C16 C17 1.408(3)
C16 H16 0.9500
C17 C18 1.360(4)
C17 H17 0.9500
C18 C19 1.412(3)
C18 H18 0.9500
C19 C20 1.404(3)
C19 C23 1.420(3)
C20 C21 1.367(3)
C20 H20 0.9500
C21 C22 1.392(3)
C21 H21 0.9500
C22 H22 0.9500

loop_
_geom_hbond_atom_site_label_D
_geom_hbond_atom_site_label_H
_geom_hbond_atom_site_label_A
_geom_hbond_distance_DH
_geom_hbond_distance_HA
_geom_hbond_distance_DA
_geom_hbond_angle_DHA
N1 H1 N2 0.86(3) 2.15(3) 2.794(3) 131(3)
N3 H3 N2 0.81(3) 2.13(3) 2.721(2) 130(2)
N3 H3 O1T 0.81(3) 2.28(3) 2.870(2) 131(2)

loop_
_geom_torsion_atom_site_label_1
_geom_torsion_atom_site_label_2
_geom_torsion_atom_site_label_3
_geom_torsion_atom_site_label_4
_geom_torsion
O2T S1T C1T F3T 50.44(18)
O3T S1T C1T F3T 170.25(16)
O1T S1T C1T F3T -69.66(18)
O2T S1T C1T F2T 171.28(15)
O3T S1T C1T F2T -68.91(17)
O1T S1T C1T F2T 51.18(17)
O2T S1T C1T F1T -69.54(17)
O3T S1T C1T F1T 50.27(18)
O1T S1T C1T F1T 170.36(15)
O6T S2T C2T F5T -175.9(2)
O5T S2T C2T F5T -56.3(2)
O4T S2T C2T F5T 64.8(3)
O6T S2T C2T F4T -55.7(3)
O5T S2T C2T F4T 64.0(3)
O4T S2T C2T F4T -175.0(2)
O6T S2T C2T F6T 64.6(2)
O5T S2T C2T F6T -175.8(2)
O4T S2T C2T F6T -54.7(3)
C9 N1 C1 C2 1.2(4)
N1 C1 C2 C3 -0.3(4)
C1 C2 C3 C4 -1.2(4)
C2 C3 C4 C5 -178.0(2)
C2 C3 C4 C9 1.9(3)
C3 C4 C5 C6 -178.8(2)
C9 C4 C5 C6 1.3(3)
C4 C5 C6 C7 0.9(4)
C5 C6 C7 C8 -1.5(4)
C6 C7 C8 C9 -0.1(3)
C6 C7 C8 C10 180.0(2)
C1 N1 C9 C4 -0.4(3)
C1 N1 C9 C8 -178.6(2)
C3 C4 C9 N1 -1.1(3)
C5 C4 C9 N1 178.85(19)
C3 C4 C9 C8 177.12(19)
C5 C4 C9 C8 -2.9(3)
C7 C8 C9 N1 -179.53(19)
C10 C8 C9 N1 0.4(3)
C7 C8 C9 C4 2.4(3)
C10 C8 C9 C4 -177.75(18)
C14 N2 C10 C11 2.6(3)
C14 N2 C10 C8 -175.42(18)
C7 C8 C10 N2 147.88(19)
C9 C8 C10 N2 -32.0(3)
C7 C8 C10 C11 -30.2(3)
C9 C8 C10 C11 149.9(2)
N2 C10 C11 C12 -3.8(3)
C8 C10 C11 C12 174.2(2)
C10 C11 C12 C13 1.4(4)
C11 C12 C13 C14 1.9(4)
C10 N2 C14 C13 1.0(3)
C10 N2 C14 C15 -179.14(17)
C12 C13 C14 N2 -3.2(3)
C12 C13 C14 C15 176.9(2)
N2 C14 C15 C16 155.10(19)
C13 C14 C15 C16 -25.0(3)
N2 C14 C15 C23 -23.9(3)
C13 C14 C15 C23 156.0(2)
C23 C15 C16 C17 0.1(3)
C14 C15 C16 C17 -178.9(2)
C15 C16 C17 C18 1.7(4)
C16 C17 C18 C19 -1.6(3)
C17 C18 C19 C20 179.2(2)
C17 C18 C19 C23 -0.3(3)
C18 C19 C20 C21 -179.7(2)
C23 C19 C20 C21 -0.3(3)
C19 C20 C21 C22 -2.5(3)
C23 N3 C22 C21 1.1(3)
C20 C21 C22 N3 2.1(3)
C22 N3 C23 C19 -3.8(3)
C22 N3 C23 C15 176.79(19)
C20 C19 C23 N3 3.3(3)
C18 C19 C23 N3 -177.27(18)
C20 C19 C23 C15 -177.33(18)
C18 C19 C23 C15 2.1(3)
C16 C15 C23 N3 177.36(18)
C14 C15 C23 N3 -3.6(3)
C16 C15 C23 C19 -2.0(3)
C14 C15 C23 C19 176.97(18)

loop_
_cod_related_entry_id
_cod_related_entry_database
_cod_related_entry_code
1 ChemSpider 30661238
